data_4121419
loop_
_publ_author_name
'Costa, Jos\'e S\'anchez'
'Rodr\'iguez-Jim\'enez, Santiago'
'Craig, Gavin A.'
'Barth, Benjamin'
'Beavers, Christine M.'
'Teat, Simon J.'
'Arom\'i, Guillem'

_publ_section_title
;
 Three-Way Crystal-to-Crystal Reversible Transformation and Controlled
 Spin Switching by a Nonporous Molecular Material.
;
_journal_issue 10
_journal_name_full 'Journal of the American Chemical Society'
_journal_page_first 3869
_journal_page_last 3874
_journal_paper_doi 10.1021/ja411595y
_journal_volume 136
_journal_year 2014
_chemical_formula_moiety
;
C36 H30 Fe N10 O2, C3 H6 O, 2(Cl O4) 
;
_chemical_formula_sum 'C39 H36 Cl2 Fe N10 O11'
_chemical_formula_weight 947.53
_chemical_name_systematic
; 
 ? 
;
_space_group_IT_number 2
_symmetry_cell_setting triclinic
_symmetry_space_group_name_Hall '-P 1'
_symmetry_space_group_name_H-M 'P -1'
_atom_sites_solution_hydrogens geom
_atom_sites_solution_primary direct
_atom_sites_solution_secondary difmap
_audit_creation_method SHELXL-97
_cell_angle_alpha 71.968(4)
_cell_angle_beta 69.923(4)
_cell_angle_gamma 70.857(4)
_cell_formula_units_Z 2
_cell_length_a 13.099(5)
_cell_length_b 13.355(5)
_cell_length_c 14.078(5)
_cell_measurement_reflns_used 3993
_cell_measurement_temperature 250(2)
_cell_measurement_theta_max 26.6
_cell_measurement_theta_min 3.34
_cell_volume 2130.7(14)
_computing_cell_refinement 'SAINT V7.68A (Bruker, 2010)'
_computing_data_collection 'Apex2 v2010.3 (Bruker, 2010)'
_computing_data_reduction SAINT
_computing_molecular_graphics 'SHELXTL 5.1, XP (Sheldrick, 1994)'
_computing_publication_material SHELXL-97
_computing_structure_refinement 'SHELXL-97 (Sheldrick, 1997)'
_computing_structure_solution SHELXS
_diffrn_ambient_temperature 250(2)
_diffrn_detector_area_resol_mean 8.3
_diffrn_measured_fraction_theta_full 0.952
_diffrn_measured_fraction_theta_max 0.952
_diffrn_measurement_device_type 'Bruker APEX II CCD diffractometer'
_diffrn_measurement_method '\w rotation with narrow frames'
_diffrn_radiation_monochromator silicon(111)
_diffrn_radiation_source 'Advanced Light Source station 11.3.1'
_diffrn_radiation_type synchrotron
_diffrn_radiation_wavelength 0.77490
_diffrn_reflns_av_R_equivalents 0.0499
_diffrn_reflns_av_sigmaI/netI 0.0835
_diffrn_reflns_limit_h_max 16
_diffrn_reflns_limit_h_min -16
_diffrn_reflns_limit_k_max 16
_diffrn_reflns_limit_k_min -15
_diffrn_reflns_limit_l_max 17
_diffrn_reflns_limit_l_min -17
_diffrn_reflns_number 14223
_diffrn_reflns_theta_full 29.01
_diffrn_reflns_theta_max 29.01
_diffrn_reflns_theta_min 3.32
_exptl_absorpt_coefficient_mu 0.691
_exptl_absorpt_correction_T_max 0.8194
_exptl_absorpt_correction_T_min 0.7237
_exptl_absorpt_correction_type multi-scan
_exptl_absorpt_process_details 'SADABS-2008/1 (Sheldrick, 2008)'
_exptl_crystal_colour Orange
_exptl_crystal_density_diffrn 1.477
_exptl_crystal_density_method 'not measured'
_exptl_crystal_description block
_exptl_crystal_F_000 976
_exptl_crystal_size_max 0.3
_exptl_crystal_size_mid 0.2
_exptl_crystal_size_min 0.15
_refine_diff_density_max 1.265
_refine_diff_density_min -1.012
_refine_diff_density_rms 0.105
_refine_ls_extinction_method none
_refine_ls_goodness_of_fit_ref 1.036
_refine_ls_hydrogen_treatment constr
_refine_ls_matrix_type full
_refine_ls_number_parameters 563
_refine_ls_number_reflns 8338
_refine_ls_number_restraints 396
_refine_ls_restrained_S_all 1.052
_refine_ls_R_factor_all 0.1509
_refine_ls_R_factor_gt 0.1055
_refine_ls_shift/su_max 0.000
_refine_ls_shift/su_mean 0.000
_refine_ls_structure_factor_coef Fsqd
_refine_ls_weighting_details 'calc w=1/[\s^2^(Fo^2^)+(0.1765P)^2^+5.7959P] where P=(Fo^2^+2Fc^2^)/3'
_refine_ls_weighting_scheme calc
_refine_ls_wR_factor_gt 0.3050
_refine_ls_wR_factor_ref 0.3396
_reflns_number_gt 5057
_reflns_number_total 8338
_reflns_threshold_expression I>2\s(I)
_cod_data_source_file ja411595y_si_006.cif
_cod_data_source_block jsc148g
_cod_original_cell_volume 2130.8(13)
_cod_database_code 4121419

loop_
_symmetry_equiv_pos_as_xyz
'x, y, z'
'-x, -y, -z'

loop_
_atom_site_label
_atom_site_type_symbol
_atom_site_fract_x
_atom_site_fract_y
_atom_site_fract_z
_atom_site_U_iso_or_equiv
_atom_site_adp_type
_atom_site_occupancy
_atom_site_symmetry_multiplicity
_atom_site_calc_flag
_atom_site_refinement_flags
_atom_site_disorder_assembly
_atom_site_disorder_group
Fe1 Fe 0.49743(8) 0.75256(8) 0.24934(7) 0.0454(3) Uani 1 1 d . . .
O1 O 0.1321(6) 0.9126(6) 0.7020(5) 0.090(2) Uani 1 1 d . . .
O2 O 0.8361(5) 0.6408(5) -0.1016(5) 0.0734(16) Uani 1 1 d . . .
N1 N 0.2497(5) 0.8108(5) 0.4277(5) 0.0526(14) Uani 1 1 d . . .
H1 H 0.2080 0.7917 0.4032 0.063 Uiso 1 1 calc R . .
N2 N 0.3606(5) 0.8038(4) 0.3825(5) 0.0493(13) Uani 1 1 d . . .
N3 N 0.5721(5) 0.8087(5) 0.3275(5) 0.0530(14) Uani 1 1 d . . .
N4 N 0.6765(5) 0.7367(5) 0.1577(5) 0.0531(14) Uani 1 1 d . . .
N5 N 0.7489(5) 0.6991(5) 0.0758(4) 0.0506(13) Uani 1 1 d . . .
H5 H 0.7296 0.6757 0.0349 0.061 Uiso 1 1 calc R . .
N6 N 0.3947(6) 0.9895(5) 0.1144(5) 0.0671(18) Uani 1 1 d . . .
H6 H 0.4160 1.0296 0.1387 0.081 Uiso 1 1 calc R . .
N7 N 0.4203(5) 0.8804(5) 0.1392(5) 0.0540(14) Uani 1 1 d . . .
N8 N 0.4408(5) 0.6739(5) 0.1730(5) 0.0520(14) Uani 1 1 d . . .
N9 N 0.5416(5) 0.5801(5) 0.3180(5) 0.0512(13) Uani 1 1 d . . .
N10 N 0.5966(5) 0.5136(5) 0.3872(5) 0.0553(15) Uani 1 1 d . . .
H10 H 0.6222 0.5353 0.4247 0.08(3) Uiso 1 1 calc R . .
C1 C 0.1014(10) 0.9340(11) 0.8021(8) 0.103(4) Uani 1 1 d . . .
H1A H 0.1681 0.9162 0.8254 0.154 Uiso 1 1 calc R . .
H1B H 0.0509 0.8901 0.8503 0.154 Uiso 1 1 calc R . .
H1C H 0.0641 1.0103 0.7991 0.154 Uiso 1 1 calc R . .
C2 C -0.0598(9) 0.9158(9) 0.7223(9) 0.090(3) Uani 1 1 d . . .
H2A H -0.0860 0.9405 0.7842 0.109 Uiso 1 1 calc R . .
C3 C 0.0542(8) 0.8972(7) 0.6698(7) 0.071(2) Uani 1 1 d . . .
C4 C -0.1328(9) 0.8983(10) 0.6837(9) 0.097(3) Uani 1 1 d . . .
H4A H -0.2090 0.9093 0.7207 0.117 Uiso 1 1 calc R . .
C5 C -0.0984(8) 0.8651(8) 0.5924(9) 0.090(3) Uani 1 1 d . . .
H5A H -0.1503 0.8534 0.5672 0.108 Uiso 1 1 calc R . .
C6 C 0.0145(7) 0.8489(7) 0.5375(8) 0.074(2) Uani 1 1 d . . .
H6A H 0.0391 0.8260 0.4747 0.088 Uiso 1 1 calc R . .
C7 C 0.0907(7) 0.8664(7) 0.5750(7) 0.064(2) Uani 1 1 d . . .
C8 C 0.2106(6) 0.8499(6) 0.5137(6) 0.0532(17) Uani 1 1 d . . .
C9 C 0.3023(6) 0.8693(6) 0.5275(6) 0.0602(18) Uani 1 1 d . . .
H9A H 0.3032 0.8965 0.5813 0.072 Uiso 1 1 calc R . .
C10 C 0.3921(6) 0.8400(5) 0.4448(6) 0.0505(16) Uani 1 1 d . . .
C11 C 0.5101(6) 0.8423(6) 0.4168(6) 0.0521(16) Uani 1 1 d . . .
C12 C 0.5563(7) 0.8722(6) 0.4750(6) 0.0603(18) Uani 1 1 d . . .
H12A H 0.5128 0.8923 0.5381 0.072 Uiso 1 1 calc R . .
C13 C 0.6697(7) 0.8715(7) 0.4371(7) 0.070(2) Uani 1 1 d . . .
H13A H 0.7039 0.8923 0.4742 0.083 Uiso 1 1 calc R . .
C14 C 0.7318(7) 0.8403(7) 0.3449(7) 0.064(2) Uani 1 1 d . . .
H14A H 0.8077 0.8418 0.3177 0.077 Uiso 1 1 calc R . .
C15 C 0.6814(6) 0.8072(6) 0.2938(6) 0.0565(17) Uani 1 1 d . . .
C16 C 0.7380(6) 0.7658(6) 0.1986(5) 0.0503(16) Uani 1 1 d . . .
C17 C 0.8518(6) 0.7443(6) 0.1419(6) 0.0582(18) Uani 1 1 d . . .
H17A H 0.9119 0.7566 0.1550 0.070 Uiso 1 1 calc R . .
C18 C 0.8559(6) 0.7011(6) 0.0627(6) 0.0555(17) Uani 1 1 d . . .
C19 C 0.9534(6) 0.6621(7) -0.0200(6) 0.0599(18) Uani 1 1 d . . .
C20 C 1.0615(7) 0.6551(8) -0.0174(7) 0.073(2) Uani 1 1 d . . .
H20A H 1.0703 0.6745 0.0376 0.087 Uiso 1 1 calc R . .
C21 C 1.1541(8) 0.6210(9) -0.0924(8) 0.084(3) Uani 1 1 d . . .
H21A H 1.2257 0.6198 -0.0910 0.101 Uiso 1 1 calc R . .
C22 C 1.1415(9) 0.5880(10) -0.1703(8) 0.093(3) Uani 1 1 d . . .
H22A H 1.2054 0.5602 -0.2201 0.111 Uiso 1 1 calc R . .
C23 C 1.0376(8) 0.5953(9) -0.1759(8) 0.084(3) Uani 1 1 d . . .
H23A H 1.0295 0.5744 -0.2304 0.101 Uiso 1 1 calc R . .
C24 C 0.9434(7) 0.6339(7) -0.1008(6) 0.064(2) Uani 1 1 d . . .
C25 C 0.8208(9) 0.6170(10) -0.1881(8) 0.090(3) Uani 1 1 d . . .
H25A H 0.7416 0.6382 -0.1846 0.135 Uiso 1 1 calc R . .
H25B H 0.8495 0.5396 -0.1856 0.135 Uiso 1 1 calc R . .
H25C H 0.8611 0.6570 -0.2523 0.135 Uiso 1 1 calc R . .
C26 C 0.3318(9) 1.0283(8) 0.0469(8) 0.087(3) Uani 1 1 d . . .
H26A H 0.3029 1.1019 0.0192 0.105 Uiso 1 1 calc R . .
C27 C 0.3174(9) 0.9427(8) 0.0261(8) 0.082(3) Uani 1 1 d . . .
H27A H 0.2786 0.9440 -0.0195 0.098 Uiso 1 1 calc R . .
C28 C 0.3722(6) 0.8528(6) 0.0865(6) 0.0598(19) Uani 1 1 d . . .
C29 C 0.3863(7) 0.7344(7) 0.1009(6) 0.0586(18) Uani 1 1 d . . .
C30 C 0.3482(8) 0.6869(8) 0.0505(7) 0.074(2) Uani 1 1 d . . .
H30A H 0.3083 0.7296 0.0014 0.089 Uiso 1 1 calc R . .
C31 C 0.3697(9) 0.5759(9) 0.0734(8) 0.084(3) Uani 1 1 d . . .
H31A H 0.3472 0.5421 0.0371 0.101 Uiso 1 1 calc R . .
C32 C 0.4236(8) 0.5125(8) 0.1485(8) 0.075(2) Uani 1 1 d . . .
H32A H 0.4361 0.4364 0.1658 0.089 Uiso 1 1 calc R . .
C33 C 0.4584(6) 0.5655(6) 0.1974(6) 0.0584(18) Uani 1 1 d . . .
C34 C 0.5187(6) 0.5127(6) 0.2772(6) 0.0561(17) Uani 1 1 d . . .
C35 C 0.5593(7) 0.4051(6) 0.3239(8) 0.072(2) Uani 1 1 d . . .
H35A H 0.5542 0.3423 0.3109 0.086 Uiso 1 1 calc R . .
C36 C 0.6071(7) 0.4106(7) 0.3914(7) 0.068(2) Uani 1 1 d . . .
H36A H 0.6427 0.3506 0.4350 0.081 Uiso 1 1 calc R . .
Cl1_1 Cl 0.4655(6) 1.1694(5) 0.2157(5) 0.0768(19) Uiso 0.570(19) 1 d PD A 1
O1_1 O 0.5609(12) 1.2026(14) 0.2051(12) 0.144(7) Uiso 0.570(19) 1 d PD A 1
O2_1 O 0.4283(12) 1.2168(12) 0.1268(8) 0.094(5) Uiso 0.570(19) 1 d PD A 1
O3_1 O 0.3813(11) 1.1953(14) 0.3043(9) 0.147(8) Uiso 0.570(19) 1 d PD A 1
O4_1 O 0.4983(12) 1.0549(7) 0.2302(12) 0.117(6) Uiso 0.570(19) 1 d PD A 1
Cl1_2 Cl 0.0894(4) 0.7396(7) 0.2643(6) 0.0662(18) Uiso 0.48(2) 1 d PD B 1
O1_2 O 0.1805(10) 0.7493(18) 0.2885(14) 0.103(6) Uiso 0.48(2) 1 d PD B 1
O2_2 O 0.0875(14) 0.7933(14) 0.1633(10) 0.120(7) Uiso 0.48(2) 1 d PD B 1
O3_2 O 0.093(2) 0.6296(10) 0.280(2) 0.26(2) Uiso 0.48(2) 1 d PD B 1
O4_2 O -0.0091(9) 0.7855(16) 0.3341(12) 0.101(6) Uiso 0.48(2) 1 d PD B 1
Cl1_4 Cl 0.0891(4) 0.7136(7) 0.2884(6) 0.0714(18) Uiso 0.52(2) 1 d PD B 2
O1_4 O 0.1845(7) 0.6939(12) 0.3207(10) 0.073(4) Uiso 0.52(2) 1 d PD B 2
O2_4 O 0.0785(16) 0.8108(10) 0.2115(16) 0.161(9) Uiso 0.52(2) 1 d PD B 2
O3_4 O 0.0967(12) 0.6310(10) 0.2428(12) 0.102(6) Uiso 0.52(2) 1 d PD B 2
O4_4 O -0.0082(9) 0.7232(15) 0.3703(10) 0.104(5) Uiso 0.52(2) 1 d PD B 2
Cl1_3 Cl 0.4828(7) 1.1551(6) 0.2312(6) 0.071(2) Uiso 0.430(19) 1 d PD A 2
O1_3 O 0.4329(18) 1.0718(13) 0.2976(15) 0.142(10) Uiso 0.430(19) 1 d PD A 2
O2_3 O 0.453(2) 1.184(2) 0.1369(12) 0.155(12) Uiso 0.430(19) 1 d PD A 2
O3_3 O 0.5983(9) 1.126(2) 0.213(2) 0.214(16) Uiso 0.430(19) 1 d PD A 2
O4_3 O 0.4335(17) 1.2461(11) 0.2770(14) 0.113(7) Uiso 0.430(19) 1 d PD A 2
C39 C 0.8076(11) 0.6055(10) 0.5714(9) 0.101(3) Uani 1 1 d . . .
H39A H 0.7413 0.6488 0.6113 0.151 Uiso 1 1 calc R . .
H39B H 0.8600 0.6500 0.5301 0.151 Uiso 1 1 calc R . .
H39C H 0.8428 0.5445 0.6183 0.151 Uiso 1 1 calc R . .
C37 C 0.8659(10) 0.4981(12) 0.4367(10) 0.119(4) Uani 1 1 d . . .
H37A H 0.8353 0.4761 0.3948 0.178 Uiso 1 1 calc R . .
H37B H 0.9028 0.4341 0.4797 0.178 Uiso 1 1 calc R . .
H37C H 0.9197 0.5398 0.3917 0.178 Uiso 1 1 calc R . .
C38 C 0.7754(7) 0.5648(8) 0.5025(7) 0.070(2) Uani 1 1 d . . .
O3 O 0.6799(6) 0.5893(6) 0.4987(6) 0.090(2) Uani 1 1 d . . .

loop_
_atom_site_aniso_label
_atom_site_aniso_U_11
_atom_site_aniso_U_22
_atom_site_aniso_U_33
_atom_site_aniso_U_23
_atom_site_aniso_U_13
_atom_site_aniso_U_12
Fe1 0.0425(5) 0.0473(5) 0.0502(6) -0.0137(4) -0.0110(4) -0.0149(4)
O1 0.078(4) 0.119(5) 0.078(4) -0.048(4) 0.001(3) -0.027(4)
O2 0.059(3) 0.105(5) 0.070(4) -0.034(3) -0.016(3) -0.025(3)
N1 0.044(3) 0.057(3) 0.056(3) -0.014(3) -0.010(3) -0.014(3)
N2 0.042(3) 0.050(3) 0.056(3) -0.012(3) -0.011(2) -0.013(2)
N3 0.050(3) 0.049(3) 0.061(4) -0.013(3) -0.014(3) -0.015(2)
N4 0.050(3) 0.054(3) 0.060(4) -0.016(3) -0.012(3) -0.019(3)
N5 0.046(3) 0.056(3) 0.050(3) -0.017(3) -0.005(2) -0.016(2)
N6 0.068(4) 0.052(4) 0.065(4) -0.002(3) -0.009(3) -0.016(3)
N7 0.057(3) 0.048(3) 0.054(3) -0.011(3) -0.009(3) -0.016(3)
N8 0.051(3) 0.056(3) 0.057(3) -0.019(3) -0.015(3) -0.017(3)
N9 0.048(3) 0.049(3) 0.056(3) -0.013(3) -0.012(3) -0.011(2)
N10 0.051(3) 0.049(3) 0.058(4) -0.006(3) -0.013(3) -0.009(3)
C1 0.107(9) 0.127(9) 0.064(6) -0.031(6) -0.007(6) -0.025(7)
C2 0.075(6) 0.098(7) 0.091(7) -0.040(6) 0.012(5) -0.030(5)
C3 0.066(5) 0.071(5) 0.070(5) -0.024(4) 0.000(4) -0.022(4)
C4 0.061(6) 0.107(8) 0.104(8) -0.035(7) 0.016(5) -0.025(5)
C5 0.058(5) 0.088(7) 0.115(8) -0.024(6) -0.009(5) -0.022(5)
C6 0.064(5) 0.072(5) 0.086(6) -0.024(5) -0.012(4) -0.020(4)
C7 0.052(4) 0.065(5) 0.071(5) -0.021(4) -0.009(4) -0.011(3)
C8 0.053(4) 0.048(4) 0.054(4) -0.017(3) -0.007(3) -0.010(3)
C9 0.059(4) 0.058(4) 0.067(5) -0.020(4) -0.010(4) -0.020(3)
C10 0.046(4) 0.042(3) 0.063(4) -0.015(3) -0.013(3) -0.010(3)
C11 0.051(4) 0.048(4) 0.060(4) -0.017(3) -0.012(3) -0.015(3)
C12 0.059(4) 0.062(4) 0.068(5) -0.030(4) -0.011(4) -0.017(3)
C13 0.056(5) 0.081(6) 0.085(6) -0.028(5) -0.024(4) -0.020(4)
C14 0.059(5) 0.073(5) 0.075(5) -0.026(4) -0.016(4) -0.027(4)
C15 0.049(4) 0.059(4) 0.067(5) -0.015(3) -0.018(3) -0.016(3)
C16 0.049(4) 0.051(4) 0.053(4) -0.016(3) -0.009(3) -0.016(3)
C17 0.045(4) 0.072(5) 0.064(4) -0.020(4) -0.011(3) -0.022(3)
C18 0.045(4) 0.058(4) 0.060(4) -0.011(3) -0.009(3) -0.016(3)
C19 0.050(4) 0.070(5) 0.060(4) -0.017(4) -0.008(3) -0.021(3)
C20 0.052(5) 0.101(7) 0.069(5) -0.025(5) -0.015(4) -0.020(4)
C21 0.058(5) 0.123(8) 0.079(6) -0.038(6) -0.008(4) -0.027(5)
C22 0.064(6) 0.120(8) 0.079(6) -0.033(6) 0.004(5) -0.018(5)
C23 0.073(6) 0.110(7) 0.072(6) -0.044(5) -0.010(5) -0.016(5)
C24 0.057(5) 0.083(5) 0.054(4) -0.013(4) -0.012(3) -0.024(4)
C25 0.085(7) 0.121(8) 0.086(7) -0.045(6) -0.019(5) -0.037(6)
C26 0.082(6) 0.070(6) 0.075(6) 0.012(5) -0.016(5) -0.005(5)
C27 0.092(7) 0.075(6) 0.078(6) 0.001(5) -0.038(5) -0.020(5)
C28 0.055(4) 0.066(5) 0.053(4) -0.006(3) -0.010(3) -0.018(3)
C29 0.058(4) 0.071(5) 0.054(4) -0.020(4) -0.016(3) -0.020(4)
C30 0.074(6) 0.094(7) 0.071(5) -0.021(5) -0.025(4) -0.033(5)
C31 0.087(7) 0.105(8) 0.093(7) -0.049(6) -0.028(6) -0.036(6)
C32 0.070(5) 0.077(5) 0.092(6) -0.034(5) -0.019(5) -0.024(4)
C33 0.054(4) 0.061(4) 0.069(5) -0.020(4) -0.013(3) -0.024(3)
C34 0.048(4) 0.054(4) 0.067(5) -0.017(3) -0.007(3) -0.018(3)
C35 0.067(5) 0.043(4) 0.094(6) -0.010(4) -0.012(5) -0.015(3)
C36 0.061(5) 0.055(4) 0.076(5) 0.002(4) -0.017(4) -0.017(4)
C39 0.111(9) 0.112(8) 0.097(8) -0.041(7) -0.048(7) -0.014(7)
C37 0.082(8) 0.172(13) 0.122(10) -0.081(10) -0.017(7) -0.022(8)
C38 0.057(5) 0.090(6) 0.066(5) -0.028(4) -0.014(4) -0.013(4)
O3 0.070(4) 0.111(5) 0.103(5) -0.044(4) -0.028(4) -0.015(4)

loop_
_atom_type_symbol
_atom_type_description
_atom_type_scat_dispersion_real
_atom_type_scat_dispersion_imag
_atom_type_scat_source
C C -0.0020 0.0020 'International Tables Vol C Tables 4.2.6.8 and 6.1.1.4'
H H 0.0000 0.0000 'International Tables Vol C Tables 4.2.6.8 and 6.1.1.4'
N N -0.0031 0.0040 'International Tables Vol C Tables 4.2.6.8 and 6.1.1.4'
O O -0.0042 0.0074 'International Tables Vol C Tables 4.2.6.8 and 6.1.1.4'
Cl Cl 0.1408 0.1896 'International Tables Vol C Tables 4.2.6.8 and 6.1.1.4'
Fe Fe 0.2064 0.9930 'International Tables Vol C Tables 4.2.6.8 and 6.1.1.4'

loop_
_geom_angle_atom_site_label_1
_geom_angle_atom_site_label_2
_geom_angle_atom_site_label_3
_geom_angle
N3 Fe1 N8 171.5(2)
N3 Fe1 N7 113.2(2)
N8 Fe1 N7 74.1(2)
N3 Fe1 N9 98.9(2)
N8 Fe1 N9 73.7(2)
N7 Fe1 N9 147.8(2)
N3 Fe1 N2 74.8(2)
N8 Fe1 N2 109.9(2)
N7 Fe1 N2 92.3(2)
N9 Fe1 N2 98.1(2)
N3 Fe1 N4 73.9(2)
N8 Fe1 N4 101.3(2)
N7 Fe1 N4 98.7(2)
N9 Fe1 N4 88.0(2)
N2 Fe1 N4 148.7(2)
C3 O1 C1 118.8(8)
C24 O2 C25 118.9(7)
C8 N1 N2 113.4(6)
C8 N1 H1 123.3
N2 N1 H1 123.3
C10 N2 N1 103.9(6)
C10 N2 Fe1 114.5(4)
N1 N2 Fe1 141.5(5)
C15 N3 C11 118.7(6)
C15 N3 Fe1 121.3(5)
C11 N3 Fe1 119.8(5)
N5 N4 C16 105.1(6)
N5 N4 Fe1 140.5(5)
C16 N4 Fe1 114.1(5)
N4 N5 C18 113.1(6)
N4 N5 H5 123.4
C18 N5 H5 123.4
C26 N6 N7 110.6(8)
C26 N6 H6 124.7
N7 N6 H6 124.7
C28 N7 N6 105.2(6)
C28 N7 Fe1 117.4(5)
N6 N7 Fe1 136.9(5)
C33 N8 C29 120.3(6)
C33 N8 Fe1 120.4(5)
C29 N8 Fe1 119.3(5)
N10 N9 C34 104.6(6)
N10 N9 Fe1 138.3(5)
C34 N9 Fe1 116.7(5)
C36 N10 N9 111.4(7)
C36 N10 H10 124.3
N9 N10 H10 124.3
O1 C1 H1A 109.5
O1 C1 H1B 109.5
H1A C1 H1B 109.5
O1 C1 H1C 109.5
H1A C1 H1C 109.5
H1B C1 H1C 109.5
C4 C2 C3 119.9(10)
C4 C2 H2A 120.1
C3 C2 H2A 120.1
O1 C3 C2 123.9(9)
O1 C3 C7 116.7(8)
C2 C3 C7 119.3(10)
C2 C4 C5 121.8(9)
C2 C4 H4A 119.1
C5 C4 H4A 119.1
C4 C5 C6 119.1(11)
C4 C5 H5A 120.4
C6 C5 H5A 120.4
C7 C6 C5 120.2(10)
C7 C6 H6A 119.9
C5 C6 H6A 119.9
C6 C7 C3 119.6(8)
C6 C7 C8 118.9(8)
C3 C7 C8 121.5(8)
N1 C8 C9 106.0(6)
N1 C8 C7 122.6(7)
C9 C8 C7 131.4(7)
C10 C9 C8 105.3(7)
C10 C9 H9A 127.4
C8 C9 H9A 127.4
N2 C10 C9 111.4(6)
N2 C10 C11 117.5(6)
C9 C10 C11 131.0(7)
N3 C11 C12 122.3(7)
N3 C11 C10 113.2(6)
C12 C11 C10 124.5(7)
C11 C12 C13 117.6(7)
C11 C12 H12A 121.2
C13 C12 H12A 121.2
C14 C13 C12 119.9(8)
C14 C13 H13A 120.0
C12 C13 H13A 120.0
C15 C14 C13 119.1(8)
C15 C14 H14A 120.4
C13 C14 H14A 120.4
N3 C15 C14 122.2(7)
N3 C15 C16 112.6(6)
C14 C15 C16 125.3(7)
N4 C16 C17 110.8(6)
N4 C16 C15 118.0(6)
C17 C16 C15 131.1(7)
C18 C17 C16 105.0(6)
C18 C17 H17A 127.5
C16 C17 H17A 127.5
N5 C18 C17 105.9(6)
N5 C18 C19 124.8(7)
C17 C18 C19 129.3(7)
C24 C19 C20 117.8(8)
C24 C19 C18 122.9(7)
C20 C19 C18 119.3(8)
C21 C20 C19 121.6(9)
C21 C20 H20A 119.2
C19 C20 H20A 119.2
C20 C21 C22 119.1(9)
C20 C21 H21A 120.4
C22 C21 H21A 120.4
C23 C22 C21 120.6(9)
C23 C22 H22A 119.7
C21 C22 H22A 119.7
C22 C23 C24 119.6(9)
C22 C23 H23A 120.2
C24 C23 H23A 120.2
C19 C24 O2 116.9(7)
C19 C24 C23 121.0(8)
O2 C24 C23 122.0(8)
O2 C25 H25A 109.5
O2 C25 H25B 109.5
H25A C25 H25B 109.5
O2 C25 H25C 109.5
H25A C25 H25C 109.5
H25B C25 H25C 109.5
N6 C26 C27 107.8(8)
N6 C26 H26A 126.1
C27 C26 H26A 126.1
C26 C27 C28 104.8(9)
C26 C27 H27A 127.6
C28 C27 H27A 127.6
N7 C28 C27 111.5(8)
N7 C28 C29 116.5(7)
C27 C28 C29 132.0(8)
N8 C29 C30 121.0(8)
N8 C29 C28 112.4(6)
C30 C29 C28 126.5(8)
C31 C30 C29 118.4(9)
C31 C30 H30A 120.8
C29 C30 H30A 120.8
C30 C31 C32 121.5(8)
C30 C31 H31A 119.3
C32 C31 H31A 119.3
C31 C32 C33 117.2(9)
C31 C32 H32A 121.4
C33 C32 H32A 121.4
N8 C33 C32 121.6(8)
N8 C33 C34 113.0(6)
C32 C33 C34 125.4(8)
N9 C34 C35 109.8(8)
N9 C34 C33 116.0(6)
C35 C34 C33 134.2(8)
C36 C35 C34 104.9(8)
C36 C35 H35A 127.6
C34 C35 H35A 127.6
N10 C36 C35 109.3(7)
N10 C36 H36A 125.3
C35 C36 H36A 125.3
O2_1 Cl1_1 O3_1 111.5(8)
O2_1 Cl1_1 O1_1 109.9(8)
O3_1 Cl1_1 O1_1 110.3(8)
O2_1 Cl1_1 O4_1 110.4(8)
O3_1 Cl1_1 O4_1 107.9(8)
O1_1 Cl1_1 O4_1 106.8(8)
O2_2 Cl1_2 O1_2 111.4(8)
O2_2 Cl1_2 O3_2 110.1(9)
O1_2 Cl1_2 O3_2 110.2(9)
O2_2 Cl1_2 O4_2 109.9(8)
O1_2 Cl1_2 O4_2 107.2(7)
O3_2 Cl1_2 O4_2 107.9(9)
O1_4 Cl1_4 O4_4 111.8(7)
O1_4 Cl1_4 O3_4 111.0(7)
O4_4 Cl1_4 O3_4 109.2(7)
O1_4 Cl1_4 O2_4 110.2(8)
O4_4 Cl1_4 O2_4 108.2(8)
O3_4 Cl1_4 O2_4 106.2(8)
O3_3 Cl1_3 O1_3 112.8(10)
O3_3 Cl1_3 O4_3 111.1(10)
O1_3 Cl1_3 O4_3 106.9(8)
O3_3 Cl1_3 O2_3 110.4(9)
O1_3 Cl1_3 O2_3 108.4(9)
O4_3 Cl1_3 O2_3 106.9(9)
C38 C39 H39A 109.5
C38 C39 H39B 109.5
H39A C39 H39B 109.5
C38 C39 H39C 109.5
H39A C39 H39C 109.5
H39B C39 H39C 109.5
C38 C37 H37A 109.5
C38 C37 H37B 109.5
H37A C37 H37B 109.5
C38 C37 H37C 109.5
H37A C37 H37C 109.5
H37B C37 H37C 109.5
O3 C38 C37 122.3(9)
O3 C38 C39 121.2(9)
C37 C38 C39 116.5(9)

loop_
_geom_bond_atom_site_label_1
_geom_bond_atom_site_label_2
_geom_bond_distance
Fe1 N3 2.112(6)
Fe1 N8 2.138(6)
Fe1 N7 2.155(6)
Fe1 N9 2.169(6)
Fe1 N2 2.209(6)
Fe1 N4 2.231(6)
O1 C3 1.342(11)
O1 C1 1.420(12)
O2 C24 1.382(10)
O2 C25 1.439(11)
N1 C8 1.339(9)
N1 N2 1.355(8)
N1 H1 0.8700
N2 C10 1.348(9)
N3 C15 1.340(9)
N3 C11 1.361(9)
N4 N5 1.332(8)
N4 C16 1.340(9)
N5 C18 1.357(9)
N5 H5 0.8700
N6 C26 1.343(12)
N6 N7 1.343(9)
N6 H6 0.8700
N7 C28 1.313(10)
N8 C33 1.340(9)
N8 C29 1.343(10)
N9 N10 1.335(8)
N9 C34 1.359(9)
N10 C36 1.321(10)
N10 H10 0.8700
C1 H1A 0.9700
C1 H1B 0.9700
C1 H1C 0.9700
C2 C4 1.358(16)
C2 C3 1.397(13)
C2 H2A 0.9400
C3 C7 1.397(12)
C4 C5 1.370(16)
C4 H4A 0.9400
C5 C6 1.393(13)
C5 H5A 0.9400
C6 C7 1.387(12)
C6 H6A 0.9400
C7 C8 1.490(10)
C8 C9 1.394(11)
C9 C10 1.390(10)
C9 H9A 0.9400
C10 C11 1.466(10)
C11 C12 1.378(10)
C12 C13 1.394(11)
C12 H12A 0.9400
C13 C14 1.381(12)
C13 H13A 0.9400
C14 C15 1.366(11)
C14 H14A 0.9400
C15 C16 1.470(10)
C16 C17 1.408(10)
C17 C18 1.384(11)
C17 H17A 0.9400
C18 C19 1.476(10)
C19 C24 1.362(11)
C19 C20 1.401(11)
C20 C21 1.361(12)
C20 H20A 0.9400
C21 C22 1.376(15)
C21 H21A 0.9400
C22 C23 1.361(15)
C22 H22A 0.9400
C23 C24 1.390(12)
C23 H23A 0.9400
C25 H25A 0.9700
C25 H25B 0.9700
C25 H25C 0.9700
C26 C27 1.346(15)
C26 H26A 0.9400
C27 C28 1.379(12)
C27 H27A 0.9400
C28 C29 1.487(11)
C29 C30 1.372(11)
C30 C31 1.369(14)
C30 H30A 0.9400
C31 C32 1.378(14)
C31 H31A 0.9400
C32 C33 1.382(11)
C32 H32A 0.9400
C33 C34 1.462(11)
C34 C35 1.391(11)
C35 C36 1.335(13)
C35 H35A 0.9400
C36 H36A 0.9400
Cl1_1 O2_1 1.391(7)
Cl1_1 O3_1 1.401(8)
Cl1_1 O1_1 1.405(8)
Cl1_1 O4_1 1.414(8)
Cl1_2 O2_2 1.385(8)
Cl1_2 O1_2 1.402(8)
Cl1_2 O3_2 1.404(8)
Cl1_2 O4_2 1.410(7)
Cl1_4 O1_4 1.393(7)
Cl1_4 O4_4 1.394(7)
Cl1_4 O3_4 1.401(8)
Cl1_4 O2_4 1.411(8)
Cl1_3 O3_3 1.384(8)
Cl1_3 O1_3 1.398(8)
Cl1_3 O4_3 1.412(8)
Cl1_3 O2_3 1.412(8)
C39 C38 1.474(13)
C39 H39A 0.9700
C39 H39B 0.9700
C39 H39C 0.9700
C37 C38 1.456(14)
C37 H37A 0.9700
C37 H37B 0.9700
C37 H37C 0.9700
C38 O3 1.201(10)

loop_
_geom_hbond_atom_site_label_D
_geom_hbond_atom_site_label_H
_geom_hbond_atom_site_label_A
_geom_hbond_distance_DH
_geom_hbond_distance_HA
_geom_hbond_distance_DA
_geom_hbond_angle_DHA
N1 H1 O1_2 0.87 2.04 2.835(13) 151.7
N1 H1 O1_4 0.87 2.14 2.941(12) 151.9
N6 H6 O4_1 0.87 2.10 2.904(16) 154.0
N6 H6 O2_3 0.87 2.27 3.08(2) 154.4
N6 H6 O1_3 0.87 2.56 3.33(2) 147.8
N6 H6 O2_1 0.87 2.51 3.270(16) 146.6
N6 H6 Cl1_1 0.87 2.76 3.627(10) 175.0
N6 H6 Cl1_3 0.87 2.89 3.762(11) 176.7
N10 H10 O3 0.87 1.88 2.748(10) 176.4
